data_7134267
loop_
_publ_author_name
'Ishii, Reon'
'Wada, Yoshimasa'
'Sunada, Yusuke'

_publ_section_title
;
 Silyl- and germyl-bridged neutral square-planar Ag<sub>4</sub> clusters
 with short Ag-Ag distances exhibiting red emission.
;
_journal_issue 22
_journal_name_full 'Chemical communications (Cambridge, England)'
_journal_page_first 4391
_journal_page_last 4394
_journal_paper_doi 10.1039/d4cc06105e
_journal_volume 61
_journal_year 2025
_chemical_formula_moiety 'C32 H96 Ag4 Ge4 Si12'
_chemical_formula_sum 'C32 H96 Ag4 Ge4 Si12'
_chemical_formula_weight 1539.97
_space_group_crystal_system orthorhombic
_space_group_IT_number 70
_space_group_name_Hall '-F 2uv 2vw'
_space_group_name_H-M_alt 'F d d d :2'
_atom_sites_solution_hydrogens geom
_atom_sites_solution_primary direct
_atom_sites_solution_secondary difmap
_audit_update_record
;
2024-11-05 deposited with the CCDC.	2025-02-18 downloaded from the CCDC.
;
_cell_angle_alpha 90.0000
_cell_angle_beta 90.0000
_cell_angle_gamma 90.0000
_cell_formula_units_Z 24
_cell_length_a 26.89331(19)
_cell_length_b 33.7727(2)
_cell_length_c 43.9810(3)
_cell_measurement_reflns_used 172148
_cell_measurement_temperature 113
_cell_measurement_theta_max 31.28
_cell_measurement_theta_min 1.85
_cell_volume 39946.2(5)
_computing_cell_refinement 'CrysAlisPro 1.171.41.93a (Rigaku OD, 2020)'
_computing_data_collection 'CrysAlisPro 1.171.41.93a (Rigaku OD, 2020)'
_computing_data_reduction 'CrysAlisPro 1.171.41.93a (Rigaku OD, 2020)'
_computing_molecular_graphics 'CrystalStructure 4.3'
_computing_publication_material 'CrystalStructure 4.3 (Rigaku, 2019)'
_computing_structure_refinement 'SHELXL Version 2017/1 (Sheldrick, 2008)'
_computing_structure_solution 'SHELXT Version 2014/5 (Sheldrick, 2014)'
_diffrn_ambient_temperature 113
_diffrn_detector_area_resol_mean 28.626
_diffrn_measured_fraction_theta_full 0.998
_diffrn_measured_fraction_theta_max 0.944
_diffrn_measurement_device_type 'Rigaku Saturn724'
_diffrn_measurement_method \w
_diffrn_radiation_type 'Mo K\a'
_diffrn_radiation_wavelength 0.71075
_diffrn_reflns_av_R_equivalents 0.0307
_diffrn_reflns_Laue_measured_fraction_full 0.998
_diffrn_reflns_Laue_measured_fraction_max 0.944
_diffrn_reflns_limit_h_max 29
_diffrn_reflns_limit_h_min -36
_diffrn_reflns_limit_k_max 48
_diffrn_reflns_limit_k_min -48
_diffrn_reflns_limit_l_max 58
_diffrn_reflns_limit_l_min -60
_diffrn_reflns_number 93261
_diffrn_reflns_point_group_measured_fraction_full 0.998
_diffrn_reflns_point_group_measured_fraction_max 0.944
_diffrn_reflns_theta_full 25.242
_diffrn_reflns_theta_max 31.137
_diffrn_reflns_theta_min 1.520
_diffrn_standards_number 0
_exptl_absorpt_coefficient_mu 3.162
_exptl_absorpt_correction_T_max 0.729
_exptl_absorpt_correction_T_min 0.461
_exptl_absorpt_correction_type multi-scan
_exptl_absorpt_process_details
;
CrysAlisPro 1.171.41.93a (Rigaku Oxford Diffraction, 2020)
Empirical absorption correction using spherical harmonics,
implemented in SCALE3 ABSPACK scaling algorithm.
;
_exptl_crystal_colour orange
_exptl_crystal_density_diffrn 1.536
_exptl_crystal_density_method 'not measured'
_exptl_crystal_description block
_exptl_crystal_F_000 18528.00
_exptl_crystal_size_max 0.200
_exptl_crystal_size_mid 0.200
_exptl_crystal_size_min 0.100
_refine_diff_density_max 1.41
_refine_diff_density_min -0.36
_refine_ls_extinction_method none
_refine_ls_goodness_of_fit_ref 1.030
_refine_ls_hydrogen_treatment constr
_refine_ls_number_parameters 378
_refine_ls_number_reflns 15219
_refine_ls_number_restraints 0
_refine_ls_R_factor_all 0.0369
_refine_ls_R_factor_gt 0.0256
_refine_ls_shift/su_max 0.007
_refine_ls_structure_factor_coef Fsqd
_refine_ls_weighting_details 'w = 1/[\s^2^(Fo^2^)+(0.0256P)^2^+79.5922P] where P=(Fo^2^+2Fc^2^)/3'
_refine_ls_weighting_scheme calc
_refine_ls_wR_factor_gt 0.0542
_refine_ls_wR_factor_ref 0.0577
_reflns_Friedel_coverage 0.000
_reflns_number_gt 12613
_reflns_number_total 15219
_reflns_threshold_expression F^2^>2.0\s(F^2^)
_cod_data_source_file d4cc06105e1.cif
_cod_data_source_block Ag4Ge4Si12Me32
_cod_depositor_comments 'Adding full bibliography for 7134266--7134267.cif.'
_cod_original_sg_symbol_H-M 'F d d d'
_cod_database_code 7134267

loop_
_space_group_symop_operation_xyz
'x, y, z'
'x, -y+1/4, -z+1/4'
'-x+1/4, y, -z+1/4'
'-x+1/4, -y+1/4, z'
'x, y+1/2, z+1/2'
'x, -y+3/4, -z+3/4'
'-x+1/4, y+1/2, -z+3/4'
'-x+1/4, -y+3/4, z+1/2'
'x+1/2, y, z+1/2'
'x+1/2, -y+1/4, -z+3/4'
'-x+3/4, y, -z+3/4'
'-x+3/4, -y+1/4, z+1/2'
'x+1/2, y+1/2, z'
'x+1/2, -y+3/4, -z+1/4'
'-x+3/4, y+1/2, -z+1/4'
'-x+3/4, -y+3/4, z'
'-x, -y, -z'
'-x, y-1/4, z-1/4'
'x-1/4, -y, z-1/4'
'x-1/4, y-1/4, -z'
'-x, -y+1/2, -z+1/2'
'-x, y+1/4, z+1/4'
'x-1/4, -y+1/2, z+1/4'
'x-1/4, y+1/4, -z+1/2'
'-x+1/2, -y, -z+1/2'
'-x+1/2, y-1/4, z+1/4'
'x+1/4, -y, z+1/4'
'x+1/4, y-1/4, -z+1/2'
'-x+1/2, -y+1/2, -z'
'-x+1/2, y+1/4, z-1/4'
'x+1/4, -y+1/2, z-1/4'
'x+1/4, y+1/4, -z'

loop_
_atom_site_label
_atom_site_type_symbol
_atom_site_fract_x
_atom_site_fract_y
_atom_site_fract_z
_atom_site_U_iso_or_equiv
_atom_site_adp_type
_atom_site_occupancy
_atom_site_site_symmetry_order
_atom_site_calc_flag
_atom_site_refinement_flags_posn
_atom_site_refinement_flags_adp
_atom_site_refinement_flags_occupancy
_atom_site_disorder_assembly
_atom_site_disorder_group
Ag1 Ag 0.43448(2) 0.38174(2) 0.55438(2) 0.02777(4) Uani 1 1 d . . . . .
Ag2 Ag 0.375000 0.375000 0.60377(2) 0.02439(4) Uani 1 2 d S T P . .
Ag3 Ag 0.375000 0.375000 0.50474(2) 0.02837(5) Uani 1 2 d S T P . .
Ag4 Ag 0.875000 0.375000 0.42432(2) 0.02569(4) Uani 1 2 d S T P . .
Ag5 Ag 0.81496(2) 0.375000 0.375000 0.02862(5) Uani 1 2 d S T P . .
Ge1 Ge 0.45588(2) 0.41634(2) 0.60565(2) 0.02424(4) Uani 1 1 d . . . . .
Ge2 Ge 0.47068(2) 0.36328(2) 0.50173(2) 0.03193(5) Uani 1 1 d . . . . .
Ge3 Ge 0.78539(2) 0.34632(2) 0.42618(2) 0.02271(4) Uani 1 1 d . . . . .
Si1 Si 0.42050(2) 0.48050(2) 0.60093(2) 0.03098(11) Uani 1 1 d . . . . .
Si2 Si 0.47189(2) 0.40498(2) 0.65807(2) 0.03391(12) Uani 1 1 d . . . . .
Si3 Si 0.53464(2) 0.40919(2) 0.58046(2) 0.03415(12) Uani 1 1 d . . . . .
Si4 Si 0.53484(2) 0.40176(2) 0.52681(2) 0.03732(13) Uani 1 1 d . . . . .
Si5 Si 0.47504(3) 0.38446(2) 0.44996(2) 0.04182(15) Uani 1 1 d . . . . .
Si6 Si 0.48893(3) 0.29430(2) 0.50451(2) 0.04457(16) Uani 1 1 d . . . . .
Si7 Si 0.77507(2) 0.36219(2) 0.47841(2) 0.03407(12) Uani 1 1 d . . . . .
Si8 Si 0.70992(2) 0.36932(2) 0.40179(2) 0.02726(11) Uani 1 1 d . . . . .
Si9 Si 0.79303(2) 0.27634(2) 0.42229(2) 0.03520(12) Uani 1 1 d . . . . .
C1 C 0.45502(10) 0.51920(7) 0.62308(6) 0.0500(6) Uani 1 1 d . . . . .
H1A H 0.489742 0.519996 0.616341 0.060 Uiso 1 1 calc R U . . .
H1B H 0.453781 0.512718 0.644788 0.060 Uiso 1 1 calc R U . . .
H1C H 0.439581 0.545113 0.619692 0.060 Uiso 1 1 calc R U . . .
C2 C 0.35494(8) 0.47852(6) 0.61528(5) 0.0409(5) Uani 1 1 d . . . . .
H2A H 0.355133 0.473726 0.637259 0.049 Uiso 1 1 calc R U . . .
H2B H 0.337059 0.457037 0.605047 0.049 Uiso 1 1 calc R U . . .
H2C H 0.338354 0.503761 0.611053 0.049 Uiso 1 1 calc R U . . .
C3 C 0.41827(10) 0.49494(8) 0.55990(5) 0.0530(6) Uani 1 1 d . . . . .
H3A H 0.452156 0.499339 0.552430 0.064 Uiso 1 1 calc R U . . .
H3B H 0.398893 0.519340 0.557663 0.064 Uiso 1 1 calc R U . . .
H3C H 0.402604 0.473711 0.548115 0.064 Uiso 1 1 calc R U . . .
C4 C 0.48301(10) 0.35122(7) 0.66569(5) 0.0488(6) Uani 1 1 d . . . . .
H4A H 0.452898 0.336144 0.660857 0.059 Uiso 1 1 calc R U . . .
H4B H 0.491393 0.347528 0.687192 0.059 Uiso 1 1 calc R U . . .
H4C H 0.510569 0.341828 0.653025 0.059 Uiso 1 1 calc R U . . .
C5 C 0.41745(9) 0.42314(7) 0.68068(5) 0.0435(5) Uani 1 1 d . . . . .
H5A H 0.386853 0.411195 0.672783 0.052 Uiso 1 1 calc R U . . .
H5B H 0.415274 0.452024 0.679031 0.052 Uiso 1 1 calc R U . . .
H5C H 0.421741 0.415697 0.702057 0.052 Uiso 1 1 calc R U . . .
C6 C 0.52853(10) 0.43290(8) 0.67096(6) 0.0540(7) Uani 1 1 d . . . . .
H6A H 0.533033 0.429216 0.692887 0.065 Uiso 1 1 calc R U . . .
H6B H 0.524247 0.461138 0.666538 0.065 Uiso 1 1 calc R U . . .
H6C H 0.557841 0.422915 0.660168 0.065 Uiso 1 1 calc R U . . .
C7 C 0.57397(8) 0.45448(8) 0.58785(6) 0.0508(6) Uani 1 1 d . . . . .
H7A H 0.557060 0.477951 0.579804 0.061 Uiso 1 1 calc R U . . .
H7B H 0.606254 0.451418 0.577788 0.061 Uiso 1 1 calc R U . . .
H7C H 0.579001 0.457569 0.609788 0.061 Uiso 1 1 calc R U . . .
C8 C 0.56729(9) 0.36488(8) 0.59726(6) 0.0517(6) Uani 1 1 d . . . . .
H8A H 0.598226 0.359978 0.586105 0.062 Uiso 1 1 calc R U . . .
H8B H 0.545676 0.341607 0.595723 0.062 Uiso 1 1 calc R U . . .
H8C H 0.574930 0.370045 0.618683 0.062 Uiso 1 1 calc R U . . .
C9 C 0.53294(10) 0.45355(8) 0.51092(6) 0.0522(6) Uani 1 1 d . . . . .
H9A H 0.540367 0.452791 0.489116 0.063 Uiso 1 1 calc R U . . .
H9B H 0.557708 0.469957 0.521331 0.063 Uiso 1 1 calc R U . . .
H9C H 0.499760 0.464824 0.514058 0.063 Uiso 1 1 calc R U . . .
C10 C 0.59785(10) 0.38054(10) 0.51796(7) 0.0683(8) Uani 1 1 d . . . . .
H10A H 0.623578 0.396704 0.527702 0.082 Uiso 1 1 calc R U . . .
H10B H 0.603023 0.380513 0.495899 0.082 Uiso 1 1 calc R U . . .
H10C H 0.599784 0.353354 0.525650 0.082 Uiso 1 1 calc R U . . .
C11 C 0.54104(11) 0.38621(9) 0.43636(6) 0.0611(8) Uani 1 1 d . . . . .
H11A H 0.541650 0.393264 0.414745 0.073 Uiso 1 1 calc R U . . .
H11B H 0.556497 0.360187 0.439168 0.073 Uiso 1 1 calc R U . . .
H11C H 0.559476 0.406082 0.448037 0.073 Uiso 1 1 calc R U . . .
C12 C 0.44690(10) 0.43473(7) 0.44490(6) 0.0514(6) Uani 1 1 d . . . . .
H12A H 0.467590 0.454500 0.455200 0.062 Uiso 1 1 calc R U . . .
H12B H 0.413409 0.435007 0.453682 0.062 Uiso 1 1 calc R U . . .
H12C H 0.444970 0.441004 0.423180 0.062 Uiso 1 1 calc R U . . .
C13 C 0.44218(12) 0.34803(8) 0.42471(6) 0.0623(8) Uani 1 1 d . . . . .
H13A H 0.458858 0.322277 0.425938 0.075 Uiso 1 1 calc R U . . .
H13B H 0.442962 0.357547 0.403667 0.075 Uiso 1 1 calc R U . . .
H13C H 0.407570 0.345248 0.431352 0.075 Uiso 1 1 calc R U . . .
C14 C 0.54443(12) 0.28071(8) 0.48076(7) 0.0693(9) Uani 1 1 d . . . . .
H14A H 0.538612 0.288672 0.459628 0.083 Uiso 1 1 calc R U . . .
H14B H 0.549686 0.252017 0.481671 0.083 Uiso 1 1 calc R U . . .
H14C H 0.573947 0.294339 0.488580 0.083 Uiso 1 1 calc R U . . .
C15 C 0.43464(12) 0.26506(8) 0.49027(7) 0.0648(8) Uani 1 1 d . . . . .
H15A H 0.429424 0.270724 0.468654 0.078 Uiso 1 1 calc R U . . .
H15B H 0.404791 0.272394 0.501753 0.078 Uiso 1 1 calc R U . . .
H15C H 0.441247 0.236736 0.492957 0.078 Uiso 1 1 calc R U . . .
C16 C 0.50162(12) 0.28057(8) 0.54476(6) 0.0636(8) Uani 1 1 d . . . . .
H16A H 0.507084 0.251934 0.546167 0.076 Uiso 1 1 calc R U . . .
H16B H 0.473112 0.287972 0.557423 0.076 Uiso 1 1 calc R U . . .
H16C H 0.531342 0.294558 0.551887 0.076 Uiso 1 1 calc R U . . .
C17 C 0.82379(9) 0.33567(7) 0.50108(5) 0.0404(5) Uani 1 1 d . . . . .
H17A H 0.856742 0.341884 0.492856 0.049 Uiso 1 1 calc R U . . .
H17B H 0.818074 0.307050 0.499889 0.049 Uiso 1 1 calc R U . . .
H17C H 0.822013 0.344198 0.522350 0.049 Uiso 1 1 calc R U . . .
C18 C 0.71322(9) 0.34472(9) 0.49241(5) 0.0565(7) Uani 1 1 d . . . . .
H18A H 0.686759 0.357398 0.480587 0.068 Uiso 1 1 calc R U . . .
H18B H 0.709499 0.351684 0.513925 0.068 Uiso 1 1 calc R U . . .
H18C H 0.710985 0.315918 0.490073 0.068 Uiso 1 1 calc R U . . .
C19 C 0.77921(12) 0.41696(8) 0.48468(6) 0.0591(8) Uani 1 1 d . . . . .
H19A H 0.775470 0.422724 0.506395 0.071 Uiso 1 1 calc R U . . .
H19B H 0.752723 0.430245 0.473271 0.071 Uiso 1 1 calc R U . . .
H19C H 0.811618 0.426572 0.477643 0.071 Uiso 1 1 calc R U . . .
C20 C 0.68965(9) 0.41702(7) 0.42019(5) 0.0396(5) Uani 1 1 d . . . . .
H20A H 0.658616 0.426094 0.410816 0.048 Uiso 1 1 calc R U . . .
H20B H 0.715486 0.437145 0.417352 0.048 Uiso 1 1 calc R U . . .
H20C H 0.684298 0.412634 0.441970 0.048 Uiso 1 1 calc R U . . .
C21 C 0.65868(8) 0.33217(7) 0.40864(5) 0.0401(5) Uani 1 1 d . . . . .
H21A H 0.667899 0.306710 0.399549 0.048 Uiso 1 1 calc R U . . .
H21B H 0.627797 0.341719 0.399367 0.048 Uiso 1 1 calc R U . . .
H21C H 0.653755 0.328779 0.430566 0.048 Uiso 1 1 calc R U . . .
C22 C 0.85614(11) 0.26061(8) 0.43557(7) 0.0639(8) Uani 1 1 d . . . . .
H22A H 0.881642 0.274632 0.423852 0.077 Uiso 1 1 calc R U . . .
H22B H 0.859950 0.232011 0.432622 0.077 Uiso 1 1 calc R U . . .
H22C H 0.859856 0.266958 0.457196 0.077 Uiso 1 1 calc R U . . .
C23 C 0.78480(11) 0.26038(8) 0.38199(6) 0.0546(6) Uani 1 1 d . . . . .
H23A H 0.809151 0.274003 0.369128 0.065 Uiso 1 1 calc R U . . .
H23B H 0.751129 0.267039 0.375181 0.065 Uiso 1 1 calc R U . . .
H23C H 0.789813 0.231701 0.380486 0.065 Uiso 1 1 calc R U . . .
C24 C 0.74622(12) 0.25082(7) 0.44697(6) 0.0638(8) Uani 1 1 d . . . . .
H24A H 0.750673 0.259293 0.468109 0.077 Uiso 1 1 calc R U . . .
H24B H 0.750877 0.222094 0.445569 0.077 Uiso 1 1 calc R U . . .
H24C H 0.712622 0.257700 0.440160 0.077 Uiso 1 1 calc R U . . .

loop_
_atom_site_aniso_label
_atom_site_aniso_U_11
_atom_site_aniso_U_22
_atom_site_aniso_U_33
_atom_site_aniso_U_23
_atom_site_aniso_U_13
_atom_site_aniso_U_12
Ag1 0.02393(7) 0.03628(8) 0.02311(7) -0.00216(5) 0.00312(5) 0.00050(5)
Ag2 0.02113(9) 0.03046(9) 0.02157(9) 0.000 0.000 -0.00430(7)
Ag3 0.03173(11) 0.03139(10) 0.02199(9) 0.000 0.000 0.00431(8)
Ag4 0.02288(9) 0.03093(10) 0.02327(9) 0.000 0.000 -0.00545(7)
Ag5 0.02722(10) 0.03775(11) 0.02090(9) 0.00608(8) 0.000 0.000
Ge1 0.02071(9) 0.02823(9) 0.02377(9) 0.00169(7) -0.00282(7) -0.00179(7)
Ge2 0.03504(11) 0.03045(10) 0.03030(11) 0.00209(8) 0.01355(8) 0.00715(8)
Ge3 0.02225(9) 0.02483(9) 0.02104(9) 0.00048(7) 0.00260(7) -0.00283(7)
Si1 0.0318(3) 0.0285(3) 0.0327(3) 0.0046(2) 0.0050(2) 0.0004(2)
Si2 0.0371(3) 0.0384(3) 0.0263(3) 0.0027(2) -0.0085(2) -0.0043(2)
Si3 0.0197(3) 0.0433(3) 0.0395(3) 0.0054(2) -0.0011(2) 0.0025(2)
Si4 0.0257(3) 0.0465(3) 0.0398(3) 0.0051(3) 0.0120(2) 0.0046(2)
Si5 0.0523(4) 0.0406(3) 0.0326(3) 0.0050(3) 0.0161(3) 0.0038(3)
Si6 0.0608(4) 0.0321(3) 0.0408(3) 0.0017(3) 0.0174(3) 0.0139(3)
Si7 0.0374(3) 0.0414(3) 0.0234(3) -0.0043(2) -0.0003(2) 0.0093(2)
Si8 0.0229(2) 0.0333(3) 0.0256(2) -0.0026(2) 0.00161(19) 0.0003(2)
Si9 0.0454(3) 0.0264(3) 0.0338(3) -0.0026(2) 0.0037(2) 0.0004(2)
C1 0.0525(15) 0.0343(11) 0.0631(16) -0.0077(11) 0.0076(12) -0.0082(10)
C2 0.0350(11) 0.0371(11) 0.0507(13) 0.0058(10) 0.0078(10) 0.0066(9)
C3 0.0680(17) 0.0495(14) 0.0414(13) 0.0174(11) 0.0097(12) 0.0160(13)
C4 0.0613(16) 0.0473(13) 0.0379(12) 0.0121(10) -0.0066(11) 0.0067(12)
C5 0.0526(14) 0.0514(13) 0.0263(10) 0.0004(9) 0.0005(9) -0.0030(11)
C6 0.0495(15) 0.0668(17) 0.0457(14) -0.0023(12) -0.0198(11) -0.0130(12)
C7 0.0286(12) 0.0626(16) 0.0611(16) 0.0052(13) -0.0025(10) -0.0122(11)
C8 0.0379(13) 0.0636(16) 0.0536(15) 0.0087(12) -0.0062(11) 0.0187(11)
C9 0.0606(16) 0.0519(14) 0.0440(13) 0.0088(11) 0.0125(11) -0.0145(12)
C10 0.0331(14) 0.101(2) 0.0712(19) -0.0093(17) 0.0155(13) 0.0149(14)
C11 0.0659(18) 0.0645(17) 0.0528(15) 0.0097(13) 0.0343(14) 0.0059(14)
C12 0.0615(16) 0.0435(13) 0.0491(14) 0.0127(11) 0.0038(12) 0.0032(12)
C13 0.092(2) 0.0593(17) 0.0360(13) -0.0023(12) 0.0116(13) -0.0013(15)
C14 0.083(2) 0.0506(15) 0.075(2) -0.0001(14) 0.0336(17) 0.0283(15)
C15 0.090(2) 0.0390(13) 0.0651(18) -0.0054(13) 0.0133(16) 0.0024(14)
C16 0.097(2) 0.0405(13) 0.0530(16) 0.0083(12) 0.0071(15) 0.0190(14)
C17 0.0456(13) 0.0491(13) 0.0266(10) 0.0007(9) -0.0034(9) 0.0076(10)
C18 0.0405(13) 0.095(2) 0.0338(12) 0.0035(13) 0.0145(10) 0.0156(13)
C19 0.082(2) 0.0487(14) 0.0467(14) -0.0177(12) -0.0239(13) 0.0237(14)
C20 0.0427(12) 0.0417(12) 0.0344(11) -0.0059(9) -0.0016(9) 0.0128(9)
C21 0.0296(11) 0.0535(13) 0.0373(11) -0.0030(10) 0.0049(9) -0.0092(9)
C22 0.0696(19) 0.0534(16) 0.0689(18) -0.0089(14) -0.0097(15) 0.0283(14)
C23 0.0717(18) 0.0463(14) 0.0457(14) -0.0148(11) 0.0022(12) -0.0028(13)
C24 0.095(2) 0.0337(12) 0.0624(17) 0.0051(12) 0.0182(16) -0.0196(14)

loop_
_atom_type_symbol
_atom_type_description
_atom_type_scat_dispersion_real
_atom_type_scat_dispersion_imag
_atom_type_scat_source
Ag Ag -0.8971 1.1015
;
International Tables for Crystallography
(Vol. C, Tables 4.2.6.8 and 6.1.1.4)
;
Ge Ge 0.1547 1.8001
;
International Tables for Crystallography
(Vol. C, Tables 4.2.6.8 and 6.1.1.4)
;
Si Si 0.0817 0.0704
;
International Tables for Crystallography
(Vol. C, Tables 4.2.6.8 and 6.1.1.4)
;
C C 0.0033 0.0016
;
International Tables for Crystallography
(Vol. C, Tables 4.2.6.8 and 6.1.1.4)
;
H H 0.0000 0.0000
;
International Tables for Crystallography
(Vol. C, Table 6.1.1.4)
;

loop_
_geom_angle_atom_site_label_1
_geom_angle_atom_site_label_2
_geom_angle_atom_site_label_3
_geom_angle
_geom_angle_site_symmetry_1
_geom_angle_site_symmetry_3
_geom_angle_publ_flag
Ge2 Ag1 Ge1 143.101(9) . . ?
Ge2 Ag1 Ag2 156.905(8) . . ?
Ge1 Ag1 Ag2 58.234(5) . . ?
Ge2 Ag1 Ag3 58.813(6) . . ?
Ge1 Ag1 Ag3 149.748(7) . . ?
Ag2 Ag1 Ag3 106.853(6) . . ?
Ge2 Ag1 Si4 50.338(14) . . ?
Ge1 Ag1 Si4 92.835(14) . . ?
Ag2 Ag1 Si4 149.851(14) . . ?
Ag3 Ag1 Si4 102.783(13) . . ?
Ge2 Ag1 Si3 94.409(13) . . ?
Ge1 Ag1 Si3 49.257(12) . . ?
Ag2 Ag1 Si3 104.127(12) . . ?
Ag3 Ag1 Si3 147.359(13) . . ?
Si4 Ag1 Si3 45.726(17) . . ?
Ge2 Ag1 Ag1 109.785(7) . 16 ?
Ge1 Ag1 Ag1 106.379(6) . 16 ?
Ag2 Ag1 Ag1 53.354(4) . 16 ?
Ag3 Ag1 Ag1 53.499(4) . 16 ?
Si4 Ag1 Ag1 155.755(13) . 16 ?
Si3 Ag1 Ag1 155.635(12) . 16 ?
Ge1 Ag2 Ge1 176.322(12) 16 . ?
Ge1 Ag2 Ag1 58.892(6) 16 16 ?
Ge1 Ag2 Ag1 124.621(8) . 16 ?
Ge1 Ag2 Ag1 124.624(8) 16 . ?
Ge1 Ag2 Ag1 58.890(6) . . ?
Ag1 Ag2 Ag1 73.289(8) 16 . ?
Ge2 Ag3 Ge2 174.175(12) 16 . ?
Ge2 Ag3 Ag1 127.548(8) 16 . ?
Ge2 Ag3 Ag1 58.148(6) . . ?
Ge2 Ag3 Ag1 58.147(6) 16 16 ?
Ge2 Ag3 Ag1 127.548(8) . 16 ?
Ag1 Ag3 Ag1 73.003(7) . 16 ?
Ge3 Ag4 Ge3 176.389(11) 16_655 . ?
Ge3 Ag4 Ag5 125.380(8) 16_655 . ?
Ge3 Ag4 Ag5 58.100(5) . . ?
Ge3 Ag4 Ag5 58.097(5) 16_655 11_655 ?
Ge3 Ag4 Ag5 125.383(8) . 11_655 ?
Ag5 Ag4 Ag5 73.322(8) . 11_655 ?
Ge3 Ag5 Ge3 144.037(12) 6 . ?
Ge3 Ag5 Ag4 58.899(5) 6 6 ?
Ge3 Ag5 Ag4 152.277(7) . 6 ?
Ge3 Ag5 Ag4 152.278(7) 6 . ?
Ge3 Ag5 Ag4 58.898(5) . . ?
Ag4 Ag5 Ag4 106.677(8) 6 . ?
Ge3 Ag5 Si8 49.948(11) 6 6 ?
Ge3 Ag5 Si8 94.286(12) . 6 ?
Ag4 Ag5 Si8 103.997(10) 6 6 ?
Ag4 Ag5 Si8 149.109(11) . 6 ?
Ge3 Ag5 Si8 94.290(12) 6 . ?
Ge3 Ag5 Si8 49.944(11) . . ?
Ag4 Ag5 Si8 149.113(11) 6 . ?
Ag4 Ag5 Si8 103.993(10) . . ?
Si8 Ag5 Si8 45.81(2) 6 . ?
Ge3 Ag5 Ag5 107.981(6) 6 11_655 ?
Ge3 Ag5 Ag5 107.982(6) . 11_655 ?
Ag4 Ag5 Ag5 53.338(4) 6 11_655 ?
Ag4 Ag5 Ag5 53.340(4) . 11_655 ?
Si8 Ag5 Ag5 157.096(10) 6 11_655 ?
Si8 Ag5 Ag5 157.094(10) . 11_655 ?
Si1 Ge1 Si2 107.74(2) . . ?
Si1 Ge1 Si3 113.85(2) . . ?
Si2 Ge1 Si3 105.75(2) . . ?
Si1 Ge1 Ag2 98.790(15) . . ?
Si2 Ge1 Ag2 95.528(16) . . ?
Si3 Ge1 Ag2 132.257(17) . . ?
Si1 Ge1 Ag1 104.182(16) . . ?
Si2 Ge1 Ag1 143.865(17) . . ?
Si3 Ge1 Ag1 75.543(16) . . ?
Ag2 Ge1 Ag1 62.876(6) . . ?
Si6 Ge2 Si5 109.36(2) . . ?
Si6 Ge2 Si4 110.72(3) . . ?
Si5 Ge2 Si4 103.77(2) . . ?
Si6 Ge2 Ag1 105.483(17) . . ?
Si5 Ge2 Ag1 143.016(18) . . ?
Si4 Ge2 Ag1 74.430(15) . . ?
Si6 Ge2 Ag3 110.43(2) . . ?
Si5 Ge2 Ag3 92.947(19) . . ?
Si4 Ge2 Ag3 126.703(16) . . ?
Ag1 Ge2 Ag3 63.039(7) . . ?
Si7 Ge3 Si9 107.70(2) . . ?
Si7 Ge3 Si8 104.95(2) . . ?
Si9 Ge3 Si8 111.03(2) . . ?
Si7 Ge3 Ag5 142.775(18) . . ?
Si9 Ge3 Ag5 106.494(16) . . ?
Si8 Ge3 Ag5 75.595(14) . . ?
Si7 Ge3 Ag4 93.136(17) . . ?
Si9 Ge3 Ag4 106.735(17) . . ?
Si8 Ge3 Ag4 130.032(15) . . ?
Ag5 Ge3 Ag4 63.002(7) . . ?
C3 Si1 C2 107.72(12) . . ?
C3 Si1 C1 109.59(13) . . ?
C2 Si1 C1 108.38(11) . . ?
C3 Si1 Ge1 109.58(8) . . ?
C2 Si1 Ge1 108.35(7) . . ?
C1 Si1 Ge1 113.07(9) . . ?
C4 Si2 C5 110.35(11) . . ?
C4 Si2 C6 107.66(12) . . ?
C5 Si2 C6 108.01(12) . . ?
C4 Si2 Ge1 111.08(8) . . ?
C5 Si2 Ge1 108.70(7) . . ?
C6 Si2 Ge1 111.00(9) . . ?
C8 Si3 C7 108.33(12) . . ?
C8 Si3 Si4 107.74(9) . . ?
C7 Si3 Si4 104.81(9) . . ?
C8 Si3 Ge1 108.03(8) . . ?
C7 Si3 Ge1 109.46(8) . . ?
Si4 Si3 Ge1 118.12(3) . . ?
C8 Si3 Ag1 108.38(9) . . ?
C7 Si3 Ag1 143.16(8) . . ?
Si4 Si3 Ag1 66.35(2) . . ?
Ge1 Si3 Ag1 55.200(12) . . ?
C10 Si4 C9 107.54(14) . . ?
C10 Si4 Si3 104.38(10) . . ?
C9 Si4 Si3 105.70(9) . . ?
C10 Si4 Ge2 110.03(11) . . ?
C9 Si4 Ge2 108.02(9) . . ?
Si3 Si4 Ge2 120.48(3) . . ?
C10 Si4 Ag1 143.05(11) . . ?
C9 Si4 Ag1 109.32(8) . . ?
Si3 Si4 Ag1 67.929(19) . . ?
Ge2 Si4 Ag1 55.232(13) . . ?
C12 Si5 C11 108.45(13) . . ?
C12 Si5 C13 109.48(13) . . ?
C11 Si5 C13 106.10(14) . . ?
C12 Si5 Ge2 111.41(8) . . ?
C11 Si5 Ge2 111.11(10) . . ?
C13 Si5 Ge2 110.13(9) . . ?
C16 Si6 C15 109.26(14) . . ?
C16 Si6 C14 108.80(15) . . ?
C15 Si6 C14 107.75(15) . . ?
C16 Si6 Ge2 109.28(9) . . ?
C15 Si6 Ge2 109.75(9) . . ?
C14 Si6 Ge2 111.95(9) . . ?
C18 Si7 C19 108.43(14) . . ?
C18 Si7 C17 107.20(11) . . ?
C19 Si7 C17 110.61(11) . . ?
C18 Si7 Ge3 110.58(9) . . ?
C19 Si7 Ge3 110.99(9) . . ?
C17 Si7 Ge3 108.97(7) . . ?
C20 Si8 C21 106.78(11) . . ?
C20 Si8 Si8 106.67(8) . 6 ?
C21 Si8 Si8 105.33(7) . 6 ?
C20 Si8 Ge3 109.05(7) . . ?
C21 Si8 Ge3 109.12(8) . . ?
Si8 Si8 Ge3 119.237(15) 6 . ?
C20 Si8 Ag5 112.23(8) . . ?
C21 Si8 Ag5 140.82(7) . . ?
Si8 Si8 Ag5 67.092(10) 6 . ?
Ge3 Si8 Ag5 54.461(11) . . ?
C23 Si9 C22 108.78(13) . . ?
C23 Si9 C24 109.76(13) . . ?
C22 Si9 C24 107.33(15) . . ?
C23 Si9 Ge3 110.20(9) . . ?
C22 Si9 Ge3 109.75(10) . . ?
C24 Si9 Ge3 110.96(9) . . ?
Si1 C1 H1A 109.5 . . ?
Si1 C1 H1B 109.5 . . ?
H1A C1 H1B 109.5 . . ?
Si1 C1 H1C 109.5 . . ?
H1A C1 H1C 109.5 . . ?
H1B C1 H1C 109.5 . . ?
Si1 C2 H2A 109.5 . . ?
Si1 C2 H2B 109.5 . . ?
H2A C2 H2B 109.5 . . ?
Si1 C2 H2C 109.5 . . ?
H2A C2 H2C 109.5 . . ?
H2B C2 H2C 109.5 . . ?
Si1 C3 H3A 109.5 . . ?
Si1 C3 H3B 109.5 . . ?
H3A C3 H3B 109.5 . . ?
Si1 C3 H3C 109.5 . . ?
H3A C3 H3C 109.5 . . ?
H3B C3 H3C 109.5 . . ?
Si2 C4 H4A 109.5 . . ?
Si2 C4 H4B 109.5 . . ?
H4A C4 H4B 109.5 . . ?
Si2 C4 H4C 109.5 . . ?
H4A C4 H4C 109.5 . . ?
H4B C4 H4C 109.5 . . ?
Si2 C5 H5A 109.5 . . ?
Si2 C5 H5B 109.5 . . ?
H5A C5 H5B 109.5 . . ?
Si2 C5 H5C 109.5 . . ?
H5A C5 H5C 109.5 . . ?
H5B C5 H5C 109.5 . . ?
Si2 C6 H6A 109.5 . . ?
Si2 C6 H6B 109.5 . . ?
H6A C6 H6B 109.5 . . ?
Si2 C6 H6C 109.5 . . ?
H6A C6 H6C 109.5 . . ?
H6B C6 H6C 109.5 . . ?
Si3 C7 H7A 109.5 . . ?
Si3 C7 H7B 109.5 . . ?
H7A C7 H7B 109.5 . . ?
Si3 C7 H7C 109.5 . . ?
H7A C7 H7C 109.5 . . ?
H7B C7 H7C 109.5 . . ?
Si3 C8 H8A 109.5 . . ?
Si3 C8 H8B 109.5 . . ?
H8A C8 H8B 109.5 . . ?
Si3 C8 H8C 109.5 . . ?
H8A C8 H8C 109.5 . . ?
H8B C8 H8C 109.5 . . ?
Si4 C9 H9A 109.5 . . ?
Si4 C9 H9B 109.5 . . ?
H9A C9 H9B 109.5 . . ?
Si4 C9 H9C 109.5 . . ?
H9A C9 H9C 109.5 . . ?
H9B C9 H9C 109.5 . . ?
Si4 C10 H10A 109.5 . . ?
Si4 C10 H10B 109.5 . . ?
H10A C10 H10B 109.5 . . ?
Si4 C10 H10C 109.5 . . ?
H10A C10 H10C 109.5 . . ?
H10B C10 H10C 109.5 . . ?
Si5 C11 H11A 109.5 . . ?
Si5 C11 H11B 109.5 . . ?
H11A C11 H11B 109.5 . . ?
Si5 C11 H11C 109.5 . . ?
H11A C11 H11C 109.5 . . ?
H11B C11 H11C 109.5 . . ?
Si5 C12 H12A 109.5 . . ?
Si5 C12 H12B 109.5 . . ?
H12A C12 H12B 109.5 . . ?
Si5 C12 H12C 109.5 . . ?
H12A C12 H12C 109.5 . . ?
H12B C12 H12C 109.5 . . ?
Si5 C13 H13A 109.5 . . ?
Si5 C13 H13B 109.5 . . ?
H13A C13 H13B 109.5 . . ?
Si5 C13 H13C 109.5 . . ?
H13A C13 H13C 109.5 . . ?
H13B C13 H13C 109.5 . . ?
Si6 C14 H14A 109.5 . . ?
Si6 C14 H14B 109.5 . . ?
H14A C14 H14B 109.5 . . ?
Si6 C14 H14C 109.5 . . ?
H14A C14 H14C 109.5 . . ?
H14B C14 H14C 109.5 . . ?
Si6 C15 H15A 109.5 . . ?
Si6 C15 H15B 109.5 . . ?
H15A C15 H15B 109.5 . . ?
Si6 C15 H15C 109.5 . . ?
H15A C15 H15C 109.5 . . ?
H15B C15 H15C 109.5 . . ?
Si6 C16 H16A 109.5 . . ?
Si6 C16 H16B 109.5 . . ?
H16A C16 H16B 109.5 . . ?
Si6 C16 H16C 109.5 . . ?
H16A C16 H16C 109.5 . . ?
H16B C16 H16C 109.5 . . ?
Si7 C17 H17A 109.5 . . ?
Si7 C17 H17B 109.5 . . ?
H17A C17 H17B 109.5 . . ?
Si7 C17 H17C 109.5 . . ?
H17A C17 H17C 109.5 . . ?
H17B C17 H17C 109.5 . . ?
Si7 C18 H18A 109.5 . . ?
Si7 C18 H18B 109.5 . . ?
H18A C18 H18B 109.5 . . ?
Si7 C18 H18C 109.5 . . ?
H18A C18 H18C 109.5 . . ?
H18B C18 H18C 109.5 . . ?
Si7 C19 H19A 109.5 . . ?
Si7 C19 H19B 109.5 . . ?
H19A C19 H19B 109.5 . . ?
Si7 C19 H19C 109.5 . . ?
H19A C19 H19C 109.5 . . ?
H19B C19 H19C 109.5 . . ?
Si8 C20 H20A 109.5 . . ?
Si8 C20 H20B 109.5 . . ?
H20A C20 H20B 109.5 . . ?
Si8 C20 H20C 109.5 . . ?
H20A C20 H20C 109.5 . . ?
H20B C20 H20C 109.5 . . ?
Si8 C21 H21A 109.5 . . ?
Si8 C21 H21B 109.5 . . ?
H21A C21 H21B 109.5 . . ?
Si8 C21 H21C 109.5 . . ?
H21A C21 H21C 109.5 . . ?
H21B C21 H21C 109.5 . . ?
Si9 C22 H22A 109.5 . . ?
Si9 C22 H22B 109.5 . . ?
H22A C22 H22B 109.5 . . ?
Si9 C22 H22C 109.5 . . ?
H22A C22 H22C 109.5 . . ?
H22B C22 H22C 109.5 . . ?
Si9 C23 H23A 109.5 . . ?
Si9 C23 H23B 109.5 . . ?
H23A C23 H23B 109.5 . . ?
Si9 C23 H23C 109.5 . . ?
H23A C23 H23C 109.5 . . ?
H23B C23 H23C 109.5 . . ?
Si9 C24 H24A 109.5 . . ?
Si9 C24 H24B 109.5 . . ?
H24A C24 H24B 109.5 . . ?
Si9 C24 H24C 109.5 . . ?
H24A C24 H24C 109.5 . . ?
H24B C24 H24C 109.5 . . ?

loop_
_geom_bond_atom_site_label_1
_geom_bond_atom_site_label_2
_geom_bond_distance
_geom_bond_site_symmetry_2
_geom_bond_publ_flag
Ag1 Ge2 2.5883(2) . ?
Ag1 Ge1 2.6040(2) . ?
Ag1 Ag2 2.7070(2) . ?
Ag1 Ag3 2.7160(2) . ?
Ag1 Si4 3.0352(6) . ?
Ag1 Si3 3.0708(6) . ?
Ag1 Ag1 3.2313(3) 16 ?
Ag2 Ge1 2.58579(19) 16 ?
Ag2 Ge1 2.58588(19) . ?
Ag3 Ge2 2.6068(2) 16 ?
Ag3 Ge2 2.6068(2) . ?
Ag4 Ge3 2.59853(18) 16_655 ?
Ag4 Ge3 2.59861(18) . ?
Ag4 Ag5 2.70415(19) . ?
Ag4 Ag5 2.70421(19) 11_655 ?
Ag5 Ge3 2.57641(19) 6 ?
Ag5 Ge3 2.57652(19) . ?
Ag5 Si8 3.0667(5) 6 ?
Ag5 Si8 3.0668(5) . ?
Ag5 Ag5 3.2292(4) 11_655 ?
Ge1 Si1 2.3755(6) . ?
Ge1 Si2 2.3765(6) . ?
Ge1 Si3 2.4027(6) . ?
Ge2 Si6 2.3837(6) . ?
Ge2 Si5 2.3894(6) . ?
Ge2 Si4 2.4256(7) . ?
Ge3 Si7 2.3747(6) . ?
Ge3 Si9 2.3785(6) . ?
Ge3 Si8 2.4236(6) . ?
Si1 C3 1.870(2) . ?
Si1 C2 1.874(2) . ?
Si1 C1 1.876(2) . ?
Si2 C4 1.870(2) . ?
Si2 C5 1.873(2) . ?
Si2 C6 1.879(2) . ?
Si3 C8 1.886(2) . ?
Si3 C7 1.888(2) . ?
Si3 Si4 2.3726(9) . ?
Si4 C10 1.881(3) . ?
Si4 C9 1.884(3) . ?
Si5 C12 1.872(2) . ?
Si5 C11 1.874(3) . ?
Si5 C13 1.879(3) . ?
Si6 C16 1.862(3) . ?
Si6 C15 1.871(3) . ?
Si6 C14 1.879(3) . ?
Si7 C18 1.869(3) . ?
Si7 C19 1.874(3) . ?
Si7 C17 1.874(2) . ?
Si8 C20 1.883(2) . ?
Si8 C21 1.888(2) . ?
Si8 Si8 2.3872(10) 6 ?
Si9 C23 1.866(2) . ?
Si9 C22 1.872(3) . ?
Si9 C24 1.872(3) . ?
C1 H1A 0.9800 . ?
C1 H1B 0.9800 . ?
C1 H1C 0.9800 . ?
C2 H2A 0.9800 . ?
C2 H2B 0.9800 . ?
C2 H2C 0.9800 . ?
C3 H3A 0.9800 . ?
C3 H3B 0.9800 . ?
C3 H3C 0.9800 . ?
C4 H4A 0.9800 . ?
C4 H4B 0.9800 . ?
C4 H4C 0.9800 . ?
C5 H5A 0.9800 . ?
C5 H5B 0.9800 . ?
C5 H5C 0.9800 . ?
C6 H6A 0.9800 . ?
C6 H6B 0.9800 . ?
C6 H6C 0.9800 . ?
C7 H7A 0.9800 . ?
C7 H7B 0.9800 . ?
C7 H7C 0.9800 . ?
C8 H8A 0.9800 . ?
C8 H8B 0.9800 . ?
C8 H8C 0.9800 . ?
C9 H9A 0.9800 . ?
C9 H9B 0.9800 . ?
C9 H9C 0.9800 . ?
C10 H10A 0.9800 . ?
C10 H10B 0.9800 . ?
C10 H10C 0.9800 . ?
C11 H11A 0.9800 . ?
C11 H11B 0.9800 . ?
C11 H11C 0.9800 . ?
C12 H12A 0.9800 . ?
C12 H12B 0.9800 . ?
C12 H12C 0.9800 . ?
C13 H13A 0.9800 . ?
C13 H13B 0.9800 . ?
C13 H13C 0.9800 . ?
C14 H14A 0.9800 . ?
C14 H14B 0.9800 . ?
C14 H14C 0.9800 . ?
C15 H15A 0.9800 . ?
C15 H15B 0.9800 . ?
C15 H15C 0.9800 . ?
C16 H16A 0.9800 . ?
C16 H16B 0.9800 . ?
C16 H16C 0.9800 . ?
C17 H17A 0.9800 . ?
C17 H17B 0.9800 . ?
C17 H17C 0.9800 . ?
C18 H18A 0.9800 . ?
C18 H18B 0.9800 . ?
C18 H18C 0.9800 . ?
C19 H19A 0.9800 . ?
C19 H19B 0.9800 . ?
C19 H19C 0.9800 . ?
C20 H20A 0.9800 . ?
C20 H20B 0.9800 . ?
C20 H20C 0.9800 . ?
C21 H21A 0.9800 . ?
C21 H21B 0.9800 . ?
C21 H21C 0.9800 . ?
C22 H22A 0.9800 . ?
C22 H22B 0.9800 . ?
C22 H22C 0.9800 . ?
C23 H23A 0.9800 . ?
C23 H23B 0.9800 . ?
C23 H23C 0.9800 . ?
C24 H24A 0.9800 . ?
C24 H24B 0.9800 . ?
C24 H24C 0.9800 . ?
